data_1554571
loop_
_publ_author_name
'Zu, Weisai'
'Liu, Shuai'
'Jia, Xin'
'Xu, Liang'

_publ_section_title
;
 Chemoselective N-arylation of aminobenzene sulfonamides via copper
 catalysed Chan--Evans--Lam reactions
;
_journal_issue 9
_journal_name_full 'Organic Chemistry Frontiers'
_journal_page_first 1356
_journal_paper_doi 10.1039/C8QO01313F
_journal_volume 6
_journal_year 2019
_chemical_formula_sum 'C12 H12 N2 O2 S'
_chemical_formula_weight 248.30
_space_group_IT_number 14
_space_group_name_Hall '-P 2ybc'
_space_group_name_H-M_alt 'P 1 21/c 1'
_symmetry_cell_setting monoclinic
_symmetry_space_group_name_H-M 'P 1 21/c 1'
_atom_sites_solution_hydrogens geom
_atom_sites_solution_primary direct
_atom_sites_solution_secondary difmap
_audit_creation_method SHELXL-97
_audit_update_record
;
2018-11-11 deposited with the CCDC.
2019-01-17 downloaded from the CCDC.
;
_cell_angle_alpha 90.00
_cell_angle_beta 105.357(4)
_cell_angle_gamma 90.00
_cell_formula_units_Z 4
_cell_length_a 8.9680(15)
_cell_length_b 9.0840(16)
_cell_length_c 14.804(2)
_cell_measurement_reflns_used 1679
_cell_measurement_temperature 293(2)
_cell_measurement_theta_max 22.39
_cell_measurement_theta_min 2.36
_cell_volume 1163.0(3)
_computing_structure_refinement 'SHELXL-97 (Sheldrick, 1997)'
_computing_structure_solution 'SHELXS-97 (Sheldrick, 1990)'
_diffrn_ambient_temperature 293(2)
_diffrn_measured_fraction_theta_full 0.990
_diffrn_measured_fraction_theta_max 0.990
_diffrn_measurement_device_type 'Bruker APEX-II CCD'
_diffrn_measurement_method '\f and \w scans'
_diffrn_radiation_monochromator graphite
_diffrn_radiation_source 'fine-focus sealed tube'
_diffrn_radiation_type MoK\a
_diffrn_radiation_wavelength 0.71073
_diffrn_reflns_av_R_equivalents 0.0525
_diffrn_reflns_av_sigmaI/netI 0.0504
_diffrn_reflns_limit_h_max 11
_diffrn_reflns_limit_h_min -11
_diffrn_reflns_limit_k_max 10
_diffrn_reflns_limit_k_min -11
_diffrn_reflns_limit_l_max 14
_diffrn_reflns_limit_l_min -19
_diffrn_reflns_number 10174
_diffrn_reflns_theta_full 27.50
_diffrn_reflns_theta_max 27.50
_diffrn_reflns_theta_min 2.36
_exptl_absorpt_coefficient_mu 0.269
_exptl_absorpt_correction_T_max 0.9557
_exptl_absorpt_correction_T_min 0.9432
_exptl_absorpt_correction_type multi-scan
_exptl_absorpt_process_details 'SADABS; Bruker, 2000'
_exptl_crystal_colour colorless
_exptl_crystal_density_diffrn 1.418
_exptl_crystal_density_method 'not measured'
_exptl_crystal_description block
_exptl_crystal_F_000 520
_exptl_crystal_size_max 0.22
_exptl_crystal_size_mid 0.18
_exptl_crystal_size_min 0.17
_refine_diff_density_max 0.350
_refine_diff_density_min -0.301
_refine_diff_density_rms 0.050
_refine_ls_extinction_coef 0.0130(17)
_refine_ls_extinction_expression Fc^*^=kFc[1+0.001xFc^2^\l^3^/sin(2\q)]^-1/4^
_refine_ls_extinction_method SHELXL
_refine_ls_goodness_of_fit_ref 1.026
_refine_ls_hydrogen_treatment mixed
_refine_ls_matrix_type full
_refine_ls_number_parameters 167
_refine_ls_number_reflns 2641
_refine_ls_number_restraints 0
_refine_ls_restrained_S_all 1.026
_refine_ls_R_factor_all 0.0587
_refine_ls_R_factor_gt 0.0416
_refine_ls_shift/su_max 0.001
_refine_ls_shift/su_mean 0.000
_refine_ls_structure_factor_coef Fsqd
_refine_ls_weighting_details 'calc w=1/[\s^2^(Fo^2^)+(0.0405P)^2^+0.2662P] where P=(Fo^2^+2Fc^2^)/3'
_refine_ls_weighting_scheme calc
_refine_ls_wR_factor_gt 0.0921
_refine_ls_wR_factor_ref 0.1012
_reflns_number_gt 2032
_reflns_number_total 2641
_reflns_threshold_expression >2sigma(I)
_cod_data_source_file c8qo01313f2.cif
_cod_data_source_block p
_cod_depositor_comments
;
The following automatic conversions were performed:

data item '_symmetry_cell_setting' value 'Monoclinic' was changed to
'monoclinic' in accordance with the
/home/saulius/struct/COD-crude-data/automatic-downloads/DataCite-retrospective/RSC/depositions/lib/dictionaries/cif_core.dic
dictionary named 'cif_core.dic' version 2.4.2 last updated on
2011-04-26.

Automatic conversion script
Id: cif_fix_values 6909 2019-04-08 15:41:33Z antanas 
;
_cod_original_sg_symbol_H-M P21/c
_cod_database_code 1554571

loop_
_symmetry_equiv_pos_as_xyz
'x, y, z'
'-x, y+1/2, -z+1/2'
'-x, -y, -z'
'x, -y-1/2, z-1/2'

loop_
_atom_site_label
_atom_site_type_symbol
_atom_site_fract_x
_atom_site_fract_y
_atom_site_fract_z
_atom_site_U_iso_or_equiv
_atom_site_adp_type
_atom_site_occupancy
_atom_site_symmetry_multiplicity
_atom_site_calc_flag
_atom_site_refinement_flags
S1 S 0.45083(5) 0.77014(5) 0.20594(3) 0.02684(16) Uani 1 1 d .
O1 O 0.42207(15) 0.85066(15) 0.28340(9) 0.0343(3) Uani 1 1 d .
O2 O 0.60834(14) 0.73640(15) 0.20948(10) 0.0369(4) Uani 1 1 d .
N2 N 0.36637(17) 0.61065(18) 0.19866(12) 0.0296(4) Uani 1 1 d .
N1 N 0.4740(2) 0.6953(2) 0.01032(17) 0.0473(5) Uani 1 1 d .
C1 C 0.3637(2) 0.8656(2) 0.10340(13) 0.0269(4) Uani 1 1 d .
C2 C 0.20435(19) 0.5841(2) 0.17658(13) 0.0267(4) Uani 1 1 d .
C3 C 0.1035(2) 0.6789(2) 0.20396(15) 0.0358(5) Uani 1 1 d .
H3 H 0.1397 0.7662 0.2349 0.043 Uiso 1 1 calc R
C4 C 0.3870(2) 0.8178(2) 0.01760(14) 0.0324(4) Uani 1 1 d .
C5 C 0.2172(3) 1.0119(3) -0.05832(18) 0.0547(6) Uani 1 1 d .
H5 H 0.1671 1.0605 -0.1132 0.066 Uiso 1 1 calc R
C6 C -0.1067(2) 0.5144(3) 0.13918(17) 0.0506(6) Uani 1 1 d .
H6 H -0.2109 0.4904 0.1271 0.061 Uiso 1 1 calc R
C7 C 0.2697(2) 0.9861(2) 0.10727(15) 0.0368(5) Uani 1 1 d .
H7 H 0.2565 1.0172 0.1645 0.044 Uiso 1 1 calc R
C8 C 0.1494(2) 0.4558(2) 0.12995(16) 0.0405(5) Uani 1 1 d .
H8 H 0.2167 0.3923 0.1110 0.049 Uiso 1 1 calc R
C9 C -0.0516(2) 0.6427(3) 0.18498(17) 0.0449(6) Uani 1 1 d .
H9 H -0.1195 0.7061 0.2035 0.054 Uiso 1 1 calc R
C10 C 0.3105(3) 0.8948(3) -0.06226(16) 0.0464(6) Uani 1 1 d .
H10 H 0.3233 0.8658 -0.1200 0.056 Uiso 1 1 calc R
C11 C 0.1962(3) 1.0591(2) 0.02625(18) 0.0505(6) Uani 1 1 d .
H11 H 0.1329 1.1395 0.0284 0.061 Uiso 1 1 calc R
C12 C -0.0059(3) 0.4217(3) 0.11137(19) 0.0552(7) Uani 1 1 d .
H12 H -0.0427 0.3351 0.0797 0.066 Uiso 1 1 calc R
H40 H 0.425(3) 0.545(3) 0.1897(15) 0.048(7) Uiso 1 1 d .
H41 H 0.486(3) 0.683(3) -0.0467(19) 0.062(8) Uiso 1 1 d .
H42 H 0.558(3) 0.677(3) 0.0593(19) 0.062(8) Uiso 1 1 d .

loop_
_atom_site_aniso_label
_atom_site_aniso_U_11
_atom_site_aniso_U_22
_atom_site_aniso_U_33
_atom_site_aniso_U_23
_atom_site_aniso_U_13
_atom_site_aniso_U_12
S1 0.0223(2) 0.0277(3) 0.0308(3) -0.00058(19) 0.00766(17) -0.00267(17)
O1 0.0402(8) 0.0347(8) 0.0296(8) -0.0049(6) 0.0123(6) -0.0072(6)
O2 0.0211(6) 0.0439(9) 0.0453(9) 0.0030(6) 0.0080(6) -0.0011(6)
N2 0.0224(8) 0.0231(8) 0.0441(11) 0.0004(7) 0.0106(7) 0.0022(6)
N1 0.0504(12) 0.0530(13) 0.0423(13) -0.0128(10) 0.0189(10) 0.0062(9)
C1 0.0250(9) 0.0253(10) 0.0306(11) -0.0008(8) 0.0080(7) -0.0041(7)
C2 0.0236(9) 0.0260(10) 0.0317(11) 0.0068(8) 0.0092(7) -0.0013(7)
C3 0.0282(10) 0.0309(11) 0.0499(13) 0.0021(9) 0.0132(9) 0.0011(8)
C4 0.0314(10) 0.0323(11) 0.0343(12) -0.0022(8) 0.0104(8) -0.0074(8)
C5 0.0640(15) 0.0484(15) 0.0431(15) 0.0144(12) -0.0007(11) -0.0011(12)
C6 0.0249(10) 0.0499(14) 0.0742(18) 0.0162(12) 0.0079(10) -0.0080(9)
C7 0.0396(11) 0.0298(11) 0.0410(13) -0.0047(9) 0.0109(9) -0.0007(8)
C8 0.0341(10) 0.0344(11) 0.0536(14) -0.0064(10) 0.0128(9) -0.0022(8)
C9 0.0284(10) 0.0448(13) 0.0654(16) 0.0166(11) 0.0192(10) 0.0086(9)
C10 0.0579(14) 0.0484(14) 0.0320(13) 0.0000(10) 0.0105(10) -0.0069(11)
C11 0.0508(14) 0.0327(12) 0.0624(17) 0.0036(11) 0.0054(11) 0.0106(10)
C12 0.0405(12) 0.0417(13) 0.0783(19) -0.0079(12) 0.0067(12) -0.0146(10)

loop_
_atom_type_symbol
_atom_type_description
_atom_type_scat_dispersion_real
_atom_type_scat_dispersion_imag
_atom_type_scat_source
C C 0.0033 0.0016 'International Tables Vol C Tables 4.2.6.8 and 6.1.1.4'
N N 0.0061 0.0033 'International Tables Vol C Tables 4.2.6.8 and 6.1.1.4'
O O 0.0106 0.0060 'International Tables Vol C Tables 4.2.6.8 and 6.1.1.4'
S S 0.1246 0.1234 'International Tables Vol C Tables 4.2.6.8 and 6.1.1.4'
H H 0.0000 0.0000 'International Tables Vol C Tables 4.2.6.8 and 6.1.1.4'

loop_
_geom_angle_atom_site_label_1
_geom_angle_atom_site_label_2
_geom_angle_atom_site_label_3
_geom_angle
O2 S1 O1 117.53(8)
O2 S1 N2 104.45(8)
O1 S1 N2 109.09(8)
O2 S1 C1 110.39(8)
O1 S1 C1 107.90(9)
N2 S1 C1 106.98(8)
C2 N2 S1 126.58(13)
C2 N2 H40 119.3(16)
S1 N2 H40 110.6(16)
C4 N1 H41 112.7(17)
C4 N1 H42 116.6(17)
H41 N1 H42 117(2)
C7 C1 C4 121.02(18)
C7 C1 S1 119.46(15)
C4 C1 S1 119.51(14)
C8 C2 C3 119.88(17)
C8 C2 N2 117.80(17)
C3 C2 N2 122.26(17)
C9 C3 C2 119.5(2)
C9 C3 H3 120.3
C2 C3 H3 120.3
N1 C4 C10 120.1(2)
N1 C4 C1 122.73(19)
C10 C4 C1 117.04(19)
C10 C5 C11 120.9(2)
C10 C5 H5 119.6
C11 C5 H5 119.6
C9 C6 C12 119.27(19)
C9 C6 H6 120.4
C12 C6 H6 120.4
C11 C7 C1 119.9(2)
C11 C7 H7 120.0
C1 C7 H7 120.0
C2 C8 C12 119.83(19)
C2 C8 H8 120.1
C12 C8 H8 120.1
C6 C9 C3 120.8(2)
C6 C9 H9 119.6
C3 C9 H9 119.6
C5 C10 C4 121.8(2)
C5 C10 H10 119.1
C4 C10 H10 119.1
C7 C11 C5 119.4(2)
C7 C11 H11 120.3
C5 C11 H11 120.3
C6 C12 C8 120.7(2)
C6 C12 H12 119.6
C8 C12 H12 119.6

loop_
_geom_bond_atom_site_label_1
_geom_bond_atom_site_label_2
_geom_bond_distance
S1 O2 1.4327(13)
S1 O1 1.4399(14)
S1 N2 1.6251(16)
S1 C1 1.7431(19)
N2 C2 1.423(2)
N2 H40 0.83(2)
N1 C4 1.380(3)
N1 H41 0.88(3)
N1 H42 0.91(3)
C1 C7 1.392(3)
C1 C4 1.409(3)
C2 C8 1.378(3)
C2 C3 1.385(3)
C3 C9 1.384(3)
C3 H3 0.9300
C4 C10 1.388(3)
C5 C10 1.364(3)
C5 C11 1.383(3)
C5 H5 0.9300
C6 C9 1.373(3)
C6 C12 1.376(3)
C6 H6 0.9300
C7 C11 1.377(3)
C7 H7 0.9300
C8 C12 1.381(3)
C8 H8 0.9300
C9 H9 0.9300
C10 H10 0.9300
C11 H11 0.9300
C12 H12 0.9300

loop_
_geom_torsion_atom_site_label_1
_geom_torsion_atom_site_label_2
_geom_torsion_atom_site_label_3
_geom_torsion_atom_site_label_4
_geom_torsion
O2 S1 N2 C2 -167.92(16)
O1 S1 N2 C2 65.62(18)
C1 S1 N2 C2 -50.86(18)
O2 S1 C1 C7 -137.05(15)
O1 S1 C1 C7 -7.38(17)
N2 S1 C1 C7 109.88(16)
O2 S1 C1 C4 44.24(17)
O1 S1 C1 C4 173.91(14)
N2 S1 C1 C4 -68.83(16)
S1 N2 C2 C8 148.89(16)
S1 N2 C2 C3 -34.0(3)
C8 C2 C3 C9 0.7(3)
N2 C2 C3 C9 -176.32(18)
C7 C1 C4 N1 -177.20(19)
S1 C1 C4 N1 1.5(3)
C7 C1 C4 C10 -0.9(3)
S1 C1 C4 C10 177.82(15)
C4 C1 C7 C11 0.9(3)
S1 C1 C7 C11 -177.80(16)
C3 C2 C8 C12 -0.5(3)
N2 C2 C8 C12 176.64(19)
C12 C6 C9 C3 -0.5(3)
C2 C3 C9 C6 -0.2(3)
C11 C5 C10 C4 0.5(4)
N1 C4 C10 C5 176.6(2)
C1 C4 C10 C5 0.2(3)
C1 C7 C11 C5 -0.2(3)
C10 C5 C11 C7 -0.5(4)
C9 C6 C12 C8 0.7(4)
C2 C8 C12 C6 -0.2(4)
